data_7124752
loop_
_publ_author_name
'Das, Amrita'
'Ghosh, Indrajit'
'K\"onig, Burkhard'

_publ_section_title
;
 Synthesis of pyrrolo[1,2-a]quinolines and ullazines by visible light
 mediated one- and twofold annulation of N-arylpyrroles with arylalkynes.
;
_journal_issue 56
_journal_name_full 'Chemical communications (Cambridge, England)'
_journal_page_first 8695
_journal_page_last 8698
_journal_paper_doi 10.1039/c6cc04366f
_journal_volume 52
_journal_year 2016
_chemical_formula_moiety 'C20 H14 Cl N O'
_chemical_formula_sum 'C20 H14 Cl N O'
_chemical_formula_weight 319.77
_space_group_crystal_system monoclinic
_space_group_IT_number 14
_space_group_name_Hall '-P 2ybc'
_space_group_name_H-M_alt 'P 1 21/c 1'
_atom_sites_solution_hydrogens geom
_audit_creation_date 2016-01-25
_audit_creation_method
;
Olex2 1.2-alpha
(compiled 2015.11.10 svn.r3248 for OlexSys, GUI svn.r5133)
;
_audit_update_record
;
2016-05-24 deposited with the CCDC.
2016-06-14 downloaded from the CCDC.
;
_cell_angle_alpha 90
_cell_angle_beta 108.390(2)
_cell_angle_gamma 90
_cell_formula_units_Z 4
_cell_length_a 16.4245(3)
_cell_length_b 7.25848(14)
_cell_length_c 13.1153(3)
_cell_measurement_reflns_used 3482
_cell_measurement_temperature 123.01(10)
_cell_measurement_theta_max 73.2070
_cell_measurement_theta_min 5.6670
_cell_volume 1483.72(5)
_computing_cell_refinement 'CrysAlisPro 1.171.38.41h (Rigaku OD, 2015)'
_computing_data_collection 'CrysAlisPro 1.171.38.41h (Rigaku OD, 2015)'
_computing_data_reduction 'CrysAlisPro 1.171.38.41h (Rigaku OD, 2015)'
_computing_molecular_graphics 'Olex2 (Dolomanov et al., 2009)'
_computing_publication_material 'Olex2 (Dolomanov et al., 2009)'
_computing_structure_refinement 'ShelXL (Sheldrick, 2015)'
_computing_structure_solution 'ShelXT (Sheldrick, 2015)'
_diffrn_ambient_environment N~2~
_diffrn_ambient_temperature 123.01(10)
_diffrn_detector 'CCD plate'
_diffrn_detector_area_resol_mean 5.1773
_diffrn_detector_type Atlas
_diffrn_measured_fraction_theta_full 0.990
_diffrn_measured_fraction_theta_max 0.962
_diffrn_measurement_details
;
List of Runs (angles in degrees, time in seconds):

  # Type    Start    End  Width  t~exp~   \w     \q     \k     \f   Frames
#--------------------------------------------------------------------------
  1  \w    -67.00  35.00   1.00    3.00    --  -40.71  37.00-150.00  102
  2  \w      2.00  98.00   1.00    3.00    --   40.71-125.00   0.00   96
  3  \w     32.00  77.00   1.00   11.00    --  106.98 -45.00 -90.00   45
  4  \w     23.00 109.00   1.00   11.00    --  106.98 -94.00 -60.00   86
  5  \w     77.00 158.00   1.00   11.00    --  106.98  61.00   0.00   81
  6  \w     32.00 121.00   1.00   11.00    --  106.98-125.00-120.00   89
  7  \w     18.00 158.00   1.00   11.00    --  106.98   0.00   0.00  140
  8  \w     11.00  36.00   1.00    3.00    --   40.71  57.00  90.00   25
  9  \w     11.00 115.00   1.00    3.00    --   40.71  57.00-150.00  104
;
_diffrn_measurement_device 'four-circle diffractometer'
_diffrn_measurement_device_type 'SuperNova, Single source at offset, Atlas'
_diffrn_measurement_method '\w scans'
_diffrn_orient_matrix_type 'CrysAlisPro convention (1999,Acta A55,543-557)'
_diffrn_orient_matrix_UB_11 0.0922111000
_diffrn_orient_matrix_UB_12 -0.0626352000
_diffrn_orient_matrix_UB_13 0.0606807000
_diffrn_orient_matrix_UB_21 0.0338413000
_diffrn_orient_matrix_UB_22 0.1920885000
_diffrn_orient_matrix_UB_23 -0.0163446000
_diffrn_orient_matrix_UB_31 -0.0110977000
_diffrn_orient_matrix_UB_32 0.0649938000
_diffrn_orient_matrix_UB_33 0.1066358000
_diffrn_radiation_monochromator mirror
_diffrn_radiation_probe x-ray
_diffrn_radiation_type CuK\a
_diffrn_radiation_wavelength 1.54184
_diffrn_reflns_av_R_equivalents 0.0249
_diffrn_reflns_av_unetI/netI 0.0303
_diffrn_reflns_Laue_measured_fraction_full 0.990
_diffrn_reflns_Laue_measured_fraction_max 0.962
_diffrn_reflns_limit_h_max 19
_diffrn_reflns_limit_h_min -20
_diffrn_reflns_limit_k_max 8
_diffrn_reflns_limit_k_min -8
_diffrn_reflns_limit_l_max 16
_diffrn_reflns_limit_l_min -14
_diffrn_reflns_number 6017
_diffrn_reflns_point_group_measured_fraction_full 0.990
_diffrn_reflns_point_group_measured_fraction_max 0.962
_diffrn_reflns_theta_full 67.500
_diffrn_reflns_theta_max 73.307
_diffrn_reflns_theta_min 5.677
_diffrn_source 'micro-focus sealed X-ray tube'
_diffrn_source_type 'SuperNova (Cu) X-ray Source'
_exptl_absorpt_coefficient_mu 2.298
_exptl_absorpt_correction_T_max 0.981
_exptl_absorpt_correction_T_min 0.938
_exptl_absorpt_correction_type gaussian
_exptl_absorpt_process_details
;
CrysAlisPro 1.171.38.41h (Rigaku Oxford Diffraction, 2015)
Numerical absorption correction based on gaussian integration over
			a multifaceted crystal model
Empirical absorption correction using spherical harmonics,
 implemented in SCALE3 ABSPACK scaling algorithm.
;
_exptl_crystal_colour 'clear light yellow'
_exptl_crystal_density_diffrn 1.432
_exptl_crystal_description prism
_exptl_crystal_F_000 664
_exptl_crystal_size_max 0.182
_exptl_crystal_size_mid 0.129
_exptl_crystal_size_min 0.051
_refine_diff_density_max 0.300
_refine_diff_density_min -0.243
_refine_diff_density_rms 0.045
_refine_ls_extinction_method none
_refine_ls_goodness_of_fit_ref 1.056
_refine_ls_hydrogen_treatment constr
_refine_ls_matrix_type full
_refine_ls_number_parameters 209
_refine_ls_number_reflns 2870
_refine_ls_number_restraints 0
_refine_ls_restrained_S_all 1.056
_refine_ls_R_factor_all 0.0383
_refine_ls_R_factor_gt 0.0327
_refine_ls_shift/su_max 0.000
_refine_ls_shift/su_mean 0.000
_refine_ls_structure_factor_coef Fsqd
_refine_ls_weighting_details 'w=1/[\s^2^(Fo^2^)+(0.0454P)^2^+0.3342P] where P=(Fo^2^+2Fc^2^)/3'
_refine_ls_weighting_scheme calc
_refine_ls_wR_factor_gt 0.0851
_refine_ls_wR_factor_ref 0.0893
_reflns_Friedel_coverage 0.000
_reflns_number_gt 2544
_reflns_number_total 2870
_reflns_threshold_expression 'I > 2\s(I)'
_cod_data_source_file c6cc04366f2.cif
_cod_data_source_block p005
_cod_database_code 7124752
_chemical_oxdiff_formula 'C20 H14 Cl N O'
_chemical_oxdiff_usercomment 'Das_Koenig_AD P125'
_shelx_space_group_comment
;
The symmetry employed for this shelxl refinement is uniquely defined
by the following loop, which should always be used as a source of
symmetry information in preference to the above space-group names.
They are only intended as comments.
;
_reflns_odcompleteness_completeness 99.07
_reflns_odcompleteness_iscentric 1
_reflns_odcompleteness_theta 66.97
_olex2_refinement_description
;
1. Fixed Uiso
 At 1.2 times of:
  All C(H) groups
 At 1.5 times of:
  All C(H,H,H) groups
2.a Aromatic/amide H refined with riding coordinates:
 C16(H16), C7(H7), C4(H4), C10(H10), C19(H19), C11(H11), C14(H14), C18(H18),
 C17(H17), C13(H13), C20(H20)
2.b Idealised Me refined as rotating group:
 C1(H1A,H1B,H1C)
;
_shelx_shelxl_version_number 2014/7
_olex2_date_sample_data_collection 2016-01-21
_olex2_date_sample_submission 2016-01-14
_olex2_diffrn_ambient_temperature_device 'Oxford Cryosystems CryoStream 700'
_olex2_submission_original_sample_id 'AD P 125'
_olex2_submission_special_instructions 'No special instructions were received'
_oxdiff_exptl_absorpt_empirical_details
;
Empirical correction (ABSPACK) includes:
- Absorption correction using spherical harmonics
- Frame scaling
;
_oxdiff_exptl_absorpt_empirical_full_max 1.400
_oxdiff_exptl_absorpt_empirical_full_min 0.725

loop_
_space_group_symop_operation_xyz
'x, y, z'
'-x, y+1/2, -z+1/2'
'-x, -y, -z'
'x, -y-1/2, z-1/2'

loop_
_atom_site_label
_atom_site_type_symbol
_atom_site_fract_x
_atom_site_fract_y
_atom_site_fract_z
_atom_site_U_iso_or_equiv
_atom_site_adp_type
_atom_site_occupancy
_atom_site_site_symmetry_order
_atom_site_calc_flag
_atom_site_refinement_flags_posn
Cl1 Cl 1.03385(2) 0.68932(6) 0.91452(3) 0.02748(12) Uani 1 1 d .
O1 O 0.40485(7) 0.59942(18) 0.01726(8) 0.0287(3) Uani 1 1 d .
N1 N 0.69413(7) 0.54491(17) 0.30497(9) 0.0181(3) Uani 1 1 d .
C9 C 0.82024(9) 0.6087(2) 0.60097(11) 0.0195(3) Uani 1 1 d .
C16 C 0.83576(9) 0.4950(2) 0.37517(12) 0.0203(3) Uani 1 1 d .
H16 H 0.8911 0.4842 0.4227 0.024 Uiso 1 1 calc R
C15 C 0.76385(9) 0.5479(2) 0.40106(11) 0.0188(3) Uani 1 1 d .
C6 C 0.59425(9) 0.6143(2) 0.40021(11) 0.0186(3) Uani 1 1 d .
C7 C 0.66519(9) 0.6226(2) 0.49809(11) 0.0197(3) Uani 1 1 d .
H7 H 0.6546 0.6493 0.5621 0.024 Uiso 1 1 calc R
C4 C 0.54196(9) 0.5781(2) 0.20533(11) 0.0187(3) Uani 1 1 d .
H4 H 0.5528 0.5606 0.1406 0.022 Uiso 1 1 calc R
C3 C 0.45822(9) 0.6022(2) 0.20637(12) 0.0188(3) Uani 1 1 d .
C8 C 0.74750(9) 0.5926(2) 0.49974(11) 0.0190(3) Uani 1 1 d .
C5 C 0.60967(9) 0.5804(2) 0.30189(11) 0.0180(3) Uani 1 1 d .
C10 C 0.81211(9) 0.5420(2) 0.69706(12) 0.0209(3) Uani 1 1 d .
H10 H 0.7622 0.4808 0.6962 0.025 Uiso 1 1 calc R
C19 C 0.50927(9) 0.6424(2) 0.39856(12) 0.0203(3) Uani 1 1 d .
H19 H 0.4981 0.6683 0.4623 0.024 Uiso 1 1 calc R
C12 C 0.95156(9) 0.6552(2) 0.79364(11) 0.0207(3) Uani 1 1 d .
C2 C 0.38797(9) 0.5932(2) 0.10075(12) 0.0204(3) Uani 1 1 d .
C11 C 0.87726(9) 0.5655(2) 0.79400(12) 0.0214(3) Uani 1 1 d .
H11 H 0.8711 0.5218 0.8578 0.026 Uiso 1 1 calc R
C14 C 0.89657(10) 0.6962(2) 0.60362(12) 0.0220(3) Uani 1 1 d .
H14 H 0.9033 0.7397 0.5401 0.026 Uiso 1 1 calc R
C18 C 0.72350(9) 0.4916(2) 0.22207(11) 0.0205(3) Uani 1 1 d .
H18 H 0.6904 0.4789 0.1504 0.025 Uiso 1 1 calc R
C17 C 0.81016(9) 0.4606(2) 0.26383(12) 0.0217(3) Uani 1 1 d .
H17 H 0.8459 0.4231 0.2251 0.026 Uiso 1 1 calc R
C13 C 0.96246(9) 0.7194(2) 0.69958(13) 0.0230(3) Uani 1 1 d .
H13 H 1.0132 0.7773 0.7006 0.028 Uiso 1 1 calc R
C20 C 0.44212(9) 0.6323(2) 0.30384(12) 0.0200(3) Uani 1 1 d .
H20 H 0.3860 0.6454 0.3046 0.024 Uiso 1 1 calc R
C1 C 0.29664(9) 0.5729(2) 0.10084(12) 0.0242(3) Uani 1 1 d .
H1A H 0.2591 0.5637 0.0282 0.036 Uiso 1 1 calc GR
H1B H 0.2810 0.6785 0.1347 0.036 Uiso 1 1 calc GR
H1C H 0.2916 0.4637 0.1397 0.036 Uiso 1 1 calc GR

loop_
_atom_site_aniso_label
_atom_site_aniso_U_11
_atom_site_aniso_U_22
_atom_site_aniso_U_33
_atom_site_aniso_U_23
_atom_site_aniso_U_13
_atom_site_aniso_U_12
Cl1 0.02198(18) 0.0324(2) 0.02333(19) -0.00560(15) 0.00044(14) -0.00146(14)
O1 0.0248(5) 0.0410(7) 0.0201(5) 0.0023(5) 0.0070(4) -0.0028(5)
N1 0.0182(6) 0.0179(6) 0.0184(6) 0.0010(5) 0.0060(5) 0.0000(5)
C9 0.0207(7) 0.0165(7) 0.0209(7) -0.0011(6) 0.0061(6) 0.0009(5)
C16 0.0178(6) 0.0206(7) 0.0224(7) 0.0018(6) 0.0059(5) -0.0003(6)
C15 0.0186(6) 0.0163(7) 0.0203(7) 0.0020(5) 0.0045(5) -0.0012(5)
C6 0.0212(7) 0.0147(7) 0.0193(7) 0.0016(5) 0.0058(5) -0.0004(5)
C7 0.0237(7) 0.0177(7) 0.0178(6) -0.0006(6) 0.0068(6) -0.0010(6)
C4 0.0210(7) 0.0162(7) 0.0197(7) 0.0002(5) 0.0075(5) -0.0006(5)
C3 0.0192(6) 0.0146(7) 0.0224(7) 0.0011(6) 0.0061(5) -0.0012(5)
C8 0.0222(7) 0.0153(7) 0.0190(7) 0.0016(5) 0.0058(6) -0.0014(5)
C5 0.0190(7) 0.0140(7) 0.0212(7) 0.0015(5) 0.0066(5) -0.0003(5)
C10 0.0189(6) 0.0220(8) 0.0216(7) 0.0004(6) 0.0062(5) -0.0015(6)
C19 0.0249(7) 0.0184(7) 0.0196(7) -0.0001(6) 0.0097(6) 0.0005(6)
C12 0.0186(6) 0.0199(7) 0.0204(7) -0.0046(6) 0.0015(5) 0.0007(6)
C2 0.0210(7) 0.0176(7) 0.0229(7) 0.0000(6) 0.0071(6) 0.0002(6)
C11 0.0218(7) 0.0228(8) 0.0203(7) 0.0007(6) 0.0075(6) 0.0017(6)
C14 0.0253(7) 0.0203(8) 0.0214(7) 0.0003(6) 0.0088(6) -0.0030(6)
C18 0.0218(7) 0.0221(8) 0.0181(7) -0.0007(6) 0.0069(5) -0.0006(6)
C17 0.0219(7) 0.0221(8) 0.0236(7) 0.0005(6) 0.0103(6) 0.0015(6)
C13 0.0207(7) 0.0191(8) 0.0288(8) -0.0022(6) 0.0074(6) -0.0035(6)
C20 0.0184(6) 0.0183(7) 0.0248(7) 0.0021(6) 0.0091(6) 0.0017(5)
C1 0.0196(7) 0.0280(8) 0.0245(7) -0.0024(6) 0.0063(6) 0.0004(6)

loop_
_atom_type_symbol
_atom_type_description
_atom_type_scat_dispersion_real
_atom_type_scat_dispersion_imag
_atom_type_scat_source
C C 0.0181 0.0091 'International Tables Vol C Tables 4.2.6.8 and 6.1.1.4'
H H 0.0000 0.0000 'International Tables Vol C Tables 4.2.6.8 and 6.1.1.4'
Cl Cl 0.3639 0.7018 'International Tables Vol C Tables 4.2.6.8 and 6.1.1.4'
N N 0.0311 0.0180 'International Tables Vol C Tables 4.2.6.8 and 6.1.1.4'
O O 0.0492 0.0322 'International Tables Vol C Tables 4.2.6.8 and 6.1.1.4'

loop_
_exptl_crystal_face_index_h
_exptl_crystal_face_index_k
_exptl_crystal_face_index_l
_exptl_crystal_face_perp_dist
-7 -3 4 0.0624
1 4 5 0.0719
0 -3 -5 0.0620
-1 4 -5 0.0716
1 -4 5 0.0716
5 -4 -4 0.0546
7 3 -2 0.0348
-1 3 7 0.0676
9 0 3 0.0100
-9 1 -1 0.0229

loop_
_geom_angle_atom_site_label_1
_geom_angle_atom_site_label_2
_geom_angle_atom_site_label_3
_geom_angle
C5 N1 C15 122.75(12)
C18 N1 C15 108.79(12)
C18 N1 C5 128.33(12)
C10 C9 C8 120.10(13)
C10 C9 C14 118.45(13)
C14 C9 C8 121.40(13)
C15 C16 H16 126.1
C15 C16 C17 107.77(13)
C17 C16 H16 126.1
N1 C15 C8 118.55(12)
C16 C15 N1 106.97(12)
C16 C15 C8 134.40(13)
C5 C6 C7 119.65(13)
C19 C6 C7 121.97(13)
C19 C6 C5 118.37(13)
C6 C7 H7 119.1
C8 C7 C6 121.87(13)
C8 C7 H7 119.1
C3 C4 H4 120.1
C3 C4 C5 119.77(13)
C5 C4 H4 120.1
C4 C3 C2 117.44(13)
C4 C3 C20 120.01(13)
C20 C3 C2 122.55(13)
C15 C8 C9 119.75(13)
C7 C8 C9 121.08(13)
C7 C8 C15 119.16(13)
N1 C5 C6 117.88(12)
C4 C5 N1 121.50(13)
C4 C5 C6 120.60(13)
C9 C10 H10 119.4
C11 C10 C9 121.23(14)
C11 C10 H10 119.4
C6 C19 H19 119.5
C20 C19 C6 120.99(13)
C20 C19 H19 119.5
C11 C12 Cl1 119.62(12)
C13 C12 Cl1 118.77(11)
C13 C12 C11 121.61(13)
O1 C2 C3 120.31(13)
O1 C2 C1 121.03(13)
C3 C2 C1 118.65(13)
C10 C11 H11 120.7
C12 C11 C10 118.65(14)
C12 C11 H11 120.7
C9 C14 H14 119.5
C13 C14 C9 121.00(14)
C13 C14 H14 119.5
N1 C18 H18 126.0
C17 C18 N1 107.97(12)
C17 C18 H18 126.0
C16 C17 H17 125.8
C18 C17 C16 108.50(13)
C18 C17 H17 125.8
C12 C13 C14 119.03(14)
C12 C13 H13 120.5
C14 C13 H13 120.5
C3 C20 H20 119.9
C19 C20 C3 120.17(13)
C19 C20 H20 119.9
C2 C1 H1A 109.5
C2 C1 H1B 109.5
C2 C1 H1C 109.5
H1A C1 H1B 109.5
H1A C1 H1C 109.5
H1B C1 H1C 109.5

loop_
_geom_bond_atom_site_label_1
_geom_bond_atom_site_label_2
_geom_bond_distance
Cl1 C12 1.7463(14)
O1 C2 1.2122(19)
N1 C15 1.4104(18)
N1 C5 1.3989(18)
N1 C18 1.3768(18)
C9 C8 1.4842(19)
C9 C10 1.395(2)
C9 C14 1.396(2)
C16 H16 0.9300
C16 C15 1.382(2)
C16 C17 1.409(2)
C15 C8 1.439(2)
C6 C7 1.437(2)
C6 C5 1.412(2)
C6 C19 1.404(2)
C7 H7 0.9300
C7 C8 1.363(2)
C4 H4 0.9300
C4 C3 1.3908(19)
C4 C5 1.397(2)
C3 C2 1.499(2)
C3 C20 1.402(2)
C10 H10 0.9300
C10 C11 1.390(2)
C19 H19 0.9300
C19 C20 1.379(2)
C12 C11 1.384(2)
C12 C13 1.382(2)
C2 C1 1.5076(19)
C11 H11 0.9300
C14 H14 0.9300
C14 C13 1.387(2)
C18 H18 0.9300
C18 C17 1.373(2)
C17 H17 0.9300
C13 H13 0.9300
C20 H20 0.9300
C1 H1A 0.9600
C1 H1B 0.9600
C1 H1C 0.9600

loop_
_geom_torsion_atom_site_label_1
_geom_torsion_atom_site_label_2
_geom_torsion_atom_site_label_3
_geom_torsion_atom_site_label_4
_geom_torsion
Cl1 C12 C11 C10 179.13(12)
Cl1 C12 C13 C14 -178.61(12)
N1 C15 C8 C9 -176.09(13)
N1 C15 C8 C7 2.8(2)
N1 C18 C17 C16 0.00(18)
C9 C10 C11 C12 -0.7(2)
C9 C14 C13 C12 -0.4(2)
C16 C15 C8 C9 7.7(3)
C16 C15 C8 C7 -173.44(17)
C15 N1 C5 C6 -2.2(2)
C15 N1 C5 C4 179.39(13)
C15 N1 C18 C17 0.13(17)
C15 C16 C17 C18 -0.14(18)
C6 C7 C8 C9 177.71(13)
C6 C7 C8 C15 -1.2(2)
C6 C19 C20 C3 -3.1(2)
C7 C6 C5 N1 3.8(2)
C7 C6 C5 C4 -177.75(14)
C7 C6 C19 C20 -179.45(14)
C4 C3 C2 O1 -13.4(2)
C4 C3 C2 C1 165.50(14)
C4 C3 C20 C19 1.6(2)
C3 C4 C5 N1 175.83(13)
C3 C4 C5 C6 -2.6(2)
C8 C9 C10 C11 -175.98(14)
C8 C9 C14 C13 176.48(14)
C5 N1 C15 C16 176.07(13)
C5 N1 C15 C8 -1.1(2)
C5 N1 C18 C17 -175.88(14)
C5 C6 C7 C8 -2.2(2)
C5 C6 C19 C20 1.8(2)
C5 C4 C3 C2 -178.32(13)
C5 C4 C3 C20 1.2(2)
C10 C9 C8 C15 -140.97(15)
C10 C9 C8 C7 40.1(2)
C10 C9 C14 C13 -1.0(2)
C19 C6 C7 C8 179.02(14)
C19 C6 C5 N1 -177.37(13)
C19 C6 C5 C4 1.1(2)
C2 C3 C20 C19 -178.89(14)
C11 C12 C13 C14 1.2(2)
C14 C9 C8 C15 41.6(2)
C14 C9 C8 C7 -137.29(16)
C14 C9 C10 C11 1.5(2)
C18 N1 C15 C16 -0.22(17)
C18 N1 C15 C8 -177.42(13)
C18 N1 C5 C6 173.34(14)
C18 N1 C5 C4 -5.1(2)
C17 C16 C15 N1 0.22(17)
C17 C16 C15 C8 176.78(17)
C13 C12 C11 C10 -0.7(2)
C20 C3 C2 O1 167.05(15)
C20 C3 C2 C1 -14.0(2)

loop_
_exptl_oxdiff_crystal_face_indexfrac_h
_exptl_oxdiff_crystal_face_indexfrac_k
_exptl_oxdiff_crystal_face_indexfrac_l
_exptl_oxdiff_crystal_face_x
_exptl_oxdiff_crystal_face_y
_exptl_oxdiff_crystal_face_z
-7.0002 -3.0005 4.0040 -0.2146 -0.8787 0.3096
1.0045 3.9994 4.9995 0.1455 0.7205 0.7819
-0.0040 -2.9994 -4.9999 -0.1159 -0.4946 -0.7281
-1.0019 4.0011 -4.9966 -0.6462 0.8163 -0.2617
1.0019 -4.0011 4.9966 0.6462 -0.8163 0.2617
4.9974 -3.9998 -4.0048 0.4683 -0.5337 -0.7425
7.0014 3.0002 -2.0044 0.3361 0.8460 -0.0964
-0.9950 2.9991 7.0004 0.1452 0.4280 0.9525
9.0038 -0.0009 2.9917 1.0118 0.2556 0.2190
-9.0023 1.0006 -0.9918 -0.9530 -0.0962 0.0592
